data_7226612
loop_
_publ_author_name
'Parthiban, C.'
'Ciattini, Samuele'
'Chelazzi, Laura'
'Elango, Kuppanagounder P.'

_publ_section_title
;
 Selective colorimetric sensing of fluoride in an aqueous solution by
 amino-naphthoquinone and its Co(ii), Ni(ii), Cu(ii) and Zn(ii) complexes
 -- effect of complex formation on sensing behaviour
;
_journal_issue 94
_journal_name_full 'RSC Adv.'
_journal_page_first 91265
_journal_paper_doi 10.1039/C6RA19309A
_journal_volume 6
_journal_year 2016
_chemical_absolute_configuration unk
_chemical_formula_sum 'C16 H12 Cl N O2 S'
_chemical_formula_weight 317.78
_space_group_IT_number 9
_symmetry_cell_setting monoclinic
_symmetry_space_group_name_Hall 'C -2yc'
_symmetry_space_group_name_H-M 'C 1 c 1'
_atom_sites_solution_hydrogens mixed
_audit_creation_date 2016-04-14T11:23:36-00:00
_audit_creation_method 'WinGX routine CIF_UPDATE'
_audit_update_record
;
2016-04-29 deposited with the CCDC.
2016-09-19 downloaded from the CCDC.
;
_cell_angle_alpha 90
_cell_angle_beta 90.614(4)
_cell_angle_gamma 90
_cell_formula_units_Z 4
_cell_length_a 23.6442(12)
_cell_length_b 4.2788(2)
_cell_length_c 14.2732(7)
_cell_measurement_reflns_used 4163
_cell_measurement_temperature 293(2)
_cell_measurement_theta_max 28.4880
_cell_measurement_theta_min 4.8110
_cell_volume 1443.92(12)
_computing_structure_refinement 'SHELXL-2014/7 (Sheldrick, 2014)'
_diffrn_ambient_temperature 293(2)
_diffrn_detector 'CCD plate'
_diffrn_detector_type Sapphire3
_diffrn_measured_fraction_theta_full 0.996
_diffrn_measured_fraction_theta_max 0.901
_diffrn_measurement_device 'four-circle diffractometer'
_diffrn_measurement_device_type 'Xcalibur, Sapphire3'
_diffrn_radiation_monochromator graphite
_diffrn_radiation_probe x-ray
_diffrn_radiation_type 'Mo K\a'
_diffrn_radiation_wavelength 0.71073
_diffrn_reflns_av_R_equivalents 0.0481
_diffrn_reflns_Laue_measured_fraction_full 0.996
_diffrn_reflns_Laue_measured_fraction_max 0.901
_diffrn_reflns_limit_h_max 31
_diffrn_reflns_limit_h_min -30
_diffrn_reflns_limit_k_max 5
_diffrn_reflns_limit_k_min -5
_diffrn_reflns_limit_l_max 19
_diffrn_reflns_limit_l_min -18
_diffrn_reflns_number 10345
_diffrn_reflns_point_group_measured_fraction_full 0.989
_diffrn_reflns_point_group_measured_fraction_max 0.854
_diffrn_reflns_theta_full 25.242
_diffrn_reflns_theta_max 29.422
_diffrn_reflns_theta_min 4.454
_diffrn_source 'fine-focus sealed X-ray tube'
_diffrn_source_type 'Enhance (Mo) X-ray Source'
_exptl_absorpt_coefficient_mu 0.412
_exptl_absorpt_correction_type none
_exptl_crystal_density_diffrn 1.462
_exptl_crystal_description prism
_exptl_crystal_F_000 656
_refine_diff_density_max 0.283
_refine_diff_density_min -0.226
_refine_diff_density_rms 0.056
_refine_ls_abs_structure_details
;
 Flack x determined using 1151 quotients [(I+)-(I-)]/[(I+)+(I-)]
 (Parsons, Flack and Wagner, Acta Cryst. B69 (2013) 249-259).
;
_refine_ls_abs_structure_Flack -0.02(5)
_refine_ls_extinction_method none
_refine_ls_goodness_of_fit_ref 1.042
_refine_ls_hydrogen_treatment mixed
_refine_ls_matrix_type full
_refine_ls_number_parameters 226
_refine_ls_number_reflns 3397
_refine_ls_number_restraints 2
_refine_ls_restrained_S_all 1.041
_refine_ls_R_factor_all 0.0586
_refine_ls_R_factor_gt 0.0453
_refine_ls_shift/su_max 0
_refine_ls_shift/su_mean 0
_refine_ls_structure_factor_coef Fsqd
_refine_ls_weighting_details 'w=1/[\s^2^(Fo^2^)+(0.0744P)^2^] where P=(Fo^2^+2Fc^2^)/3'
_refine_ls_weighting_scheme calc
_refine_ls_wR_factor_ref 0.1254
_reflns_number_gt 2846
_reflns_number_total 3397
_reflns_threshold_expression 'I > 2\s(I)'
_cod_data_source_file c6ra19309a2.cif
_cod_data_source_block provalaura
_cod_original_sg_symbol_H-M 'C c'
_cod_database_code 7226612
_exptl_absorpt_empirical_full_min 0.905
_exptl_absorpt_empirical_full_max 1.255
_exptl_absorpt_empirical_details
;
Empirical correction (ABSPACK) includes:
;

loop_
_space_group_symop_operation_xyz
'x, y, z'
'x, -y, z+1/2'
'x+1/2, y+1/2, z'
'x+1/2, -y+1/2, z+1/2'

loop_
_atom_site_label
_atom_site_fract_x
_atom_site_fract_y
_atom_site_fract_z
_atom_site_U_iso_or_equiv
_atom_site_adp_type
_atom_site_calc_flag
_atom_site_occupancy
_atom_site_type_symbol
Cl1 0.54142(5) 0.3813(3) 0.37711(6) 0.0475(3) Uani d 1 Cl
S1 0.67654(6) 0.0573(3) 0.56373(9) 0.0583(4) Uani d 1 S
O2 0.37662(13) 0.5452(8) 0.5980(2) 0.0417(7) Uani d 1 O
O1 0.46789(13) 0.7477(9) 0.26334(19) 0.0465(8) Uani d 1 O
N1 0.47305(15) 0.2807(8) 0.5682(2) 0.0331(7) Uani d 1 N
C8 0.45312(15) 0.4539(9) 0.4972(2) 0.0282(8) Uani d 1 C
C9 0.47567(17) 0.5183(10) 0.4112(3) 0.0336(8) Uani d 1 C
C14 0.64038(16) 0.0414(9) 0.7344(3) 0.0324(8) Uani d 1 C
H14 0.6187 0.0674 0.7878 0.039 Uiso calc 1 H
C10 0.44690(17) 0.7012(10) 0.3405(3) 0.0338(8) Uani d 1 C
C7 0.39592(16) 0.5950(9) 0.5209(2) 0.0291(8) Uani d 1 C
C5 0.39059(17) 0.8343(9) 0.3632(3) 0.0312(8) Uani d 1 C
C11 0.52657(16) 0.1194(9) 0.5811(3) 0.0309(8) Uani d 1 C
C13 0.62614(17) 0.1555(9) 0.6428(3) 0.0345(9) Uani d 1 C
C6 0.36629(16) 0.7818(9) 0.4500(3) 0.0315(8) Uani d 1 C
C12 0.57393(17) 0.3352(9) 0.6153(3) 0.0335(8) Uani d 1 C
C1 0.31301(18) 0.9081(10) 0.4699(3) 0.0379(9) Uani d 1 C
C4 0.3618(2) 1.0115(11) 0.2960(3) 0.0408(10) Uani d 1 C
C2 0.28478(19) 1.0813(11) 0.4026(3) 0.0437(11) Uani d 1 C
C3 0.3096(2) 1.1356(11) 0.3159(3) 0.0447(11) Uani d 1 C
C15 0.6928(2) -0.1175(12) 0.7304(5) 0.0591(15) Uani d 1 C
H15 0.7096 -0.2079 0.7829 0.071 Uiso calc 1 H
C16 0.7164(2) -0.1284(12) 0.6463(6) 0.0647(17) Uani d 1 C
H16 0.7506 -0.2264 0.6341 0.078 Uiso calc 1 H
H4 0.381(3) 1.065(15) 0.245(5) 0.069(19) Uiso d 1 H
H3 0.289(2) 1.239(12) 0.272(4) 0.042(13) Uiso d 1 H
H1 0.292(2) 0.847(13) 0.520(4) 0.049(14) Uiso d 1 H
H1N 0.453(2) 0.309(12) 0.614(4) 0.040(13) Uiso d 1 H
H2 0.248(2) 1.158(12) 0.415(4) 0.047(14) Uiso d 1 H
H11A 0.5234(18) -0.018(11) 0.622(3) 0.027(11) Uiso d 1 H
H12B 0.5839(19) 0.518(10) 0.571(3) 0.032(11) Uiso d 1 H
H11B 0.5369(17) 0.007(9) 0.522(3) 0.018(9) Uiso d 1 H
H12A 0.564(3) 0.474(12) 0.690(4) 0.059(16) Uiso d 1 H

loop_
_atom_site_aniso_label
_atom_site_aniso_U_11
_atom_site_aniso_U_22
_atom_site_aniso_U_33
_atom_site_aniso_U_12
_atom_site_aniso_U_13
_atom_site_aniso_U_23
Cl1 0.0393(6) 0.0705(8) 0.0329(5) 0.0159(5) 0.0104(4) 0.0034(5)
S1 0.0437(7) 0.0656(8) 0.0657(9) 0.0026(6) 0.0072(6) -0.0172(7)
O2 0.0379(16) 0.0550(19) 0.0323(15) 0.0047(13) 0.0072(12) 0.0007(13)
O1 0.0424(17) 0.073(2) 0.0240(13) 0.0030(16) 0.0001(12) 0.0067(14)
N1 0.0327(17) 0.0405(19) 0.0262(17) 0.0030(14) 0.0014(13) 0.0016(14)
C8 0.0272(19) 0.0314(19) 0.0260(18) -0.0001(14) -0.0022(15) -0.0046(14)
C9 0.0293(19) 0.042(2) 0.0295(19) 0.0037(16) -0.0002(15) -0.0033(17)
C14 0.0223(17) 0.0295(19) 0.045(2) -0.0054(14) -0.0045(16) 0.0009(16)
C10 0.036(2) 0.041(2) 0.0242(17) -0.0052(17) -0.0045(15) -0.0002(17)
C7 0.0276(18) 0.0342(19) 0.0255(18) -0.0024(14) 0.0017(15) -0.0036(14)
C5 0.0303(19) 0.035(2) 0.0286(18) -0.0017(15) -0.0070(15) 0.0001(15)
C11 0.0310(19) 0.031(2) 0.031(2) 0.0012(15) -0.0010(16) 0.0026(18)
C13 0.0285(18) 0.031(2) 0.044(2) -0.0022(14) -0.0032(16) -0.0049(16)
C6 0.0296(19) 0.033(2) 0.0316(19) -0.0031(15) -0.0025(15) -0.0064(16)
C12 0.033(2) 0.0299(19) 0.037(2) 0.0011(15) -0.0008(16) -0.0020(17)
C1 0.031(2) 0.040(2) 0.042(2) -0.0010(17) -0.0039(18) -0.0059(18)
C4 0.045(2) 0.043(2) 0.034(2) -0.0023(19) -0.0103(19) 0.0057(18)
C2 0.033(2) 0.044(3) 0.054(3) 0.0056(18) -0.011(2) -0.008(2)
C3 0.046(3) 0.040(2) 0.048(3) 0.0048(19) -0.018(2) -0.0012(19)
C15 0.045(3) 0.045(3) 0.087(4) -0.001(2) -0.026(3) 0.005(3)
C16 0.035(3) 0.050(3) 0.110(5) 0.006(2) -0.013(3) -0.025(3)

loop_
_atom_type_symbol
_atom_type_description
_atom_type_scat_dispersion_real
_atom_type_scat_dispersion_imag
_atom_type_scat_source
C C 0.0033 0.0016 'International Tables Vol C Tables 4.2.6.8 and 6.1.1.4'
H H 0 0 'International Tables Vol C Tables 4.2.6.8 and 6.1.1.4'
N N 0.0061 0.0033 'International Tables Vol C Tables 4.2.6.8 and 6.1.1.4'
O O 0.0106 0.006 'International Tables Vol C Tables 4.2.6.8 and 6.1.1.4'
Cl Cl 0.1484 0.1585 'International Tables Vol C Tables 4.2.6.8 and 6.1.1.4'
S S 0.1246 0.1234 'International Tables Vol C Tables 4.2.6.8 and 6.1.1.4'

loop_
_geom_angle_atom_site_label_1
_geom_angle_atom_site_label_2
_geom_angle_atom_site_label_3
_geom_angle
C16 S1 C13 92.4(3)
C8 N1 C11 131.3(3)
C8 N1 H1N 109(4)
C11 N1 H1N 119(4)
N1 C8 C9 130.7(4)
N1 C8 C7 111.0(3)
C9 C8 C7 118.3(3)
C8 C9 C10 123.4(4)
C8 C9 Cl1 122.7(3)
C10 C9 Cl1 113.8(3)
C15 C14 C13 108.9(4)
C15 C14 H14 125.5
C13 C14 H14 125.5
O1 C10 C9 121.5(4)
O1 C10 C5 120.3(4)
C9 C10 C5 118.1(3)
O2 C7 C6 122.7(3)
O2 C7 C8 118.4(3)
C6 C7 C8 118.9(3)
C6 C5 C4 119.9(4)
C6 C5 C10 120.8(3)
C4 C5 C10 119.3(4)
N1 C11 C12 112.9(3)
N1 C11 H11A 110(3)
C12 C11 H11A 106(3)
N1 C11 H11B 110(2)
C12 C11 H11B 112(2)
H11A C11 H11B 106(4)
C14 C13 C12 126.7(4)
C14 C13 S1 111.2(3)
C12 C13 S1 122.1(3)
C5 C6 C1 119.9(4)
C5 C6 C7 120.4(3)
C1 C6 C7 119.7(4)
C13 C12 C11 111.8(3)
C13 C12 H12B 111(3)
C11 C12 H12B 116(2)
C13 C12 H12A 101(3)
C11 C12 H12A 115(3)
H12B C12 H12A 102(3)
C2 C1 C6 119.7(4)
C2 C1 H1 116(4)
C6 C1 H1 123(4)
C3 C4 C5 120.0(5)
C3 C4 H4 122(4)
C5 C4 H4 118(4)
C1 C2 C3 120.2(4)
C1 C2 H2 119(3)
C3 C2 H2 121(3)
C4 C3 C2 120.3(4)
C4 C3 H3 122(3)
C2 C3 H3 117(3)
C16 C15 C14 115.4(5)
C16 C15 H15 122.3
C14 C15 H15 122.3
C15 C16 S1 112.1(4)
C15 C16 H16 124
S1 C16 H16 124

loop_
_geom_bond_atom_site_label_1
_geom_bond_atom_site_label_2
_geom_bond_distance
Cl1 C9 1.736(4)
S1 C16 1.697(7)
S1 C13 1.703(4)
O2 C7 1.215(5)
O1 C10 1.228(5)
N1 C8 1.337(5)
N1 C11 1.452(5)
N1 H1N 0.82(5)
C8 C9 1.372(6)
C8 C7 1.522(5)
C9 C10 1.442(5)
C14 C15 1.415(7)
C14 C13 1.432(6)
C14 H14 0.93
C10 C5 1.487(6)
C7 C6 1.462(5)
C5 C6 1.390(6)
C5 C4 1.394(6)
C11 C12 1.527(5)
C11 H11A 0.83(5)
C11 H11B 1.00(4)
C13 C12 1.503(6)
C6 C1 1.402(6)
C12 H12B 1.03(5)
C12 H12A 1.25(6)
C1 C2 1.380(6)
C1 H1 0.90(6)
C4 C3 1.377(7)
C4 H4 0.89(7)
C2 C3 1.394(7)
C2 H2 0.94(6)
C3 H3 0.90(5)
C15 C16 1.329(10)
C15 H15 0.93
C16 H16 0.93
